data_1555043
loop_
_publ_author_name
'Pan, Dongyan'
'Zhang, Xuexia'
'Zheng, Haizhou'
'Zheng, Zhihui'
'Nong, Xuhua'
'Liang, Xiao'
'Ma, Xuan'
'Qi, Shuhua'

_publ_section_title
;
 Novel anthraquinone derivatives as inhibitors of protein tyrosine
 phosphatases and indoleamine 2,3-dioxygenase 1 from the deep-sea derived
 fungus Alternaria tenuissima DFFSCS013
;
_journal_issue 18
_journal_name_full 'Organic Chemistry Frontiers'
_journal_page_first 3252
_journal_paper_doi 10.1039/C9QO00775J
_journal_volume 6
_journal_year 2019
_chemical_absolute_configuration unk
_chemical_formula_moiety 'C25 H28 O10'
_chemical_formula_sum 'C25 H28 O10'
_chemical_formula_weight 488.49
_space_group_crystal_system monoclinic
_space_group_IT_number 5
_space_group_name_Hall 'I 2y'
_space_group_name_H-M_alt 'I 1 2 1'
_symmetry_Int_Tables_number 5
_audit_creation_date 2018-07-05
_audit_creation_method
;
Olex2 1.2
(compiled 2018.05.29 svn.r3508 for OlexSys, GUI svn.r5506)
;
_audit_update_record
;
2018-07-12 deposited with the CCDC.	2019-08-05 downloaded from the CCDC.
;
_cell_angle_alpha 90
_cell_angle_beta 100.124(4)
_cell_angle_gamma 90
_cell_formula_units_Z 4
_cell_length_a 11.9189(4)
_cell_length_b 6.5987(2)
_cell_length_c 26.7335(10)
_cell_measurement_reflns_used 7548
_cell_measurement_temperature 100.00(10)
_cell_measurement_theta_max 73.4340
_cell_measurement_theta_min 3.8600
_cell_volume 2069.83(12)
_computing_cell_refinement 'CrysAlisPro 1.171.39.33c (Rigaku OD, 2017)'
_computing_data_collection 'CrysAlisPro 1.171.39.33c (Rigaku OD, 2017)'
_computing_data_reduction 'CrysAlisPro 1.171.39.33c (Rigaku OD, 2017)'
_computing_molecular_graphics 'Olex2 (Dolomanov et al., 2009)'
_computing_publication_material 'Olex2 (Dolomanov et al., 2009)'
_computing_structure_refinement 'olex2.refine (Bourhis et al., 2015)'
_computing_structure_solution 'ShelXT (Sheldrick, 2015)'
_diffrn_ambient_environment N~2~
_diffrn_ambient_temperature 100.00(10)
_diffrn_detector 'CCD plate'
_diffrn_measured_fraction_theta_full 0.9575
_diffrn_measured_fraction_theta_max 0.9575
_diffrn_measurement_details
;
List of Runs (angles in degrees, time in seconds):

  # Type    Start    End  Width  t~exp~   \w     \q     \k     \f   Frames
#--------------------------------------------------------------------------
  1  \w    -17.00  22.00   0.50    2.80    --    0.00 -57.00 -30.00   78
  2  \w    -58.00 -31.00   0.50    2.80    --    0.00 -19.00  30.00   54
  3  \w    -23.00   2.00   0.50    2.80    --    0.00 -19.00  30.00   50
  4  \w    -89.00 -24.00   0.50    2.80    --    0.00 -57.00 -30.00  130
  5  \w    -30.00  31.00   0.50    2.80    --    0.00 -82.00  30.00  122
  6  \w    -25.00   5.00   0.50    2.80    --    0.00 -82.00-150.00   60
  7  \w      6.00  31.00   0.50   25.36    --   94.60 -82.00 -30.00   50
  8  \w    136.00 183.00   0.50   25.36    --   94.60   0.00 -60.00   94
  9  \w      6.00 115.00   0.50   25.36    --   94.60 -61.00  90.00  218
 10  \w      5.00 100.00   0.50   25.36    --   94.60 -30.00-150.00  190
 11  \w      9.00 106.00   0.50   25.36    --   94.60 -30.00 120.00  194
 12  \w     64.00 123.00   0.50   25.36    --   94.60 -82.00-180.00  118
 13  \w      8.00 116.00   0.50   25.36    --   94.60 -61.00 -30.00  216
 14  \w     96.00 123.00   0.50   25.36    --   94.60  30.00 -30.00   54
 15  \w    141.00 183.00   0.50   25.36    --   94.60  30.00 -30.00   84
 16  \w     53.00 121.00   0.50   25.36    --   94.60 -82.00 -30.00  136
 17  \w      7.00 125.00   0.50   25.36    --   94.60 -82.00  90.00  236
 18  \w      5.00 108.00   0.50   25.36    --   94.60   0.00 -60.00  206
 19  \w     39.00  64.00   0.50   25.36    --   94.60 -61.00-180.00   50
 20  \w     67.00 118.00   0.50   25.36    --   94.60 -61.00-180.00  102
 21  \w     91.00 118.00   0.50   25.36    --   94.60 -82.00 -60.00   54
 22  \w     87.00 114.00   0.50   25.36    --   94.60 -82.00  60.00   54
 23  \w     89.00 116.00   0.50   25.36    --   94.60 -82.00-124.97   54
;
_diffrn_measurement_device 'four-circle diffractometer'
_diffrn_measurement_device_type 'XtaLAB AFC12 (RINC): Kappa single'
_diffrn_measurement_method '\w scans'
_diffrn_orient_matrix_type 'CrysAlisPro convention (1999,Acta A55,543-557)'
_diffrn_orient_matrix_UB_11 0.0112845000
_diffrn_orient_matrix_UB_12 0.2312972000
_diffrn_orient_matrix_UB_13 0.0070148000
_diffrn_orient_matrix_UB_21 0.0070015000
_diffrn_orient_matrix_UB_22 0.0238222000
_diffrn_orient_matrix_UB_23 -0.0566787000
_diffrn_orient_matrix_UB_31 -0.1306357000
_diffrn_orient_matrix_UB_32 0.0212824000
_diffrn_orient_matrix_UB_33 -0.0127748000
_diffrn_radiation_monochromator mirror
_diffrn_radiation_probe x-ray
_diffrn_radiation_type 'Cu K\a'
_diffrn_radiation_wavelength 1.54184
_diffrn_reflns_av_R_equivalents 0.0250
_diffrn_reflns_av_unetI/netI 0.0240
_diffrn_reflns_limit_h_max 9
_diffrn_reflns_limit_h_min -14
_diffrn_reflns_limit_k_max 8
_diffrn_reflns_limit_k_min -8
_diffrn_reflns_limit_l_max 31
_diffrn_reflns_limit_l_min -32
_diffrn_reflns_number 9974
_diffrn_reflns_theta_full 73.8672
_diffrn_reflns_theta_max 73.87
_diffrn_reflns_theta_min 3.85
_diffrn_source 'Rotating-anode X-ray tube'
_diffrn_source_type 'Rigaku (Cu) X-ray Source'
_exptl_absorpt_coefficient_mu 1.025
_exptl_absorpt_correction_T_max 1.00000
_exptl_absorpt_correction_T_min 0.91061
_exptl_absorpt_correction_type multi-scan
_exptl_absorpt_process_details
;
CrysAlisPro 1.171.39.33c (Rigaku Oxford Diffraction, 2017)
Empirical absorption correction using spherical harmonics,
 implemented in SCALE3 ABSPACK scaling algorithm.
;
_exptl_crystal_colour 'clear yellowish yellow'
_exptl_crystal_colour_lustre clear
_exptl_crystal_colour_modifier yellowish
_exptl_crystal_colour_primary yellow
_exptl_crystal_density_diffrn 1.5675
_exptl_crystal_description plate
_exptl_crystal_F_000 1035.9094
_exptl_crystal_size_max 0.15
_exptl_crystal_size_mid 0.06
_exptl_crystal_size_min 0.02
_refine_diff_density_max 0.2334
_refine_diff_density_min -0.1984
_refine_diff_density_rms 0.0452
_refine_ls_abs_structure_details 'Flack, H. D. (1983). Acta Cryst. A39, 876-881.'
_refine_ls_abs_structure_Flack -0.01(11)
_refine_ls_d_res_high 0.8025
_refine_ls_d_res_low 11.4942
_refine_ls_goodness_of_fit_ref 1.0239
_refine_ls_hydrogen_treatment mixed
_refine_ls_matrix_type full
_refine_ls_number_constraints 44
_refine_ls_number_parameters 326
_refine_ls_number_reflns 4013
_refine_ls_number_restraints 1
_refine_ls_restrained_S_all 1.0239
_refine_ls_R_factor_all 0.0344
_refine_ls_R_factor_gt 0.0329
_refine_ls_shift/su_max 0.0002
_refine_ls_shift/su_mean 0.0000
_refine_ls_structure_factor_coef Fsqd
_refine_ls_weighting_details 'w=1/[\s^2^(Fo^2^)+(0.0596P)^2^+1.0297P] where P=(Fo^2^+2Fc^2^)/3'
_refine_ls_weighting_scheme calc
_refine_ls_wR_factor_gt 0.0901
_refine_ls_wR_factor_ref 0.0909
_reflns_Friedel_coverage 0.929
_reflns_limit_h_max 14
_reflns_limit_h_min -14
_reflns_limit_k_max 8
_reflns_limit_k_min -8
_reflns_limit_l_max 32
_reflns_limit_l_min -32
_reflns_number_gt 3819
_reflns_number_total 4013
_reflns_threshold_expression I>=2u(I)
_cod_data_source_file c9qo00775j2.cif
_cod_data_source_block pdy-dp-25_collect
_cod_original_sg_symbol_Hall ' C 2y (x,y,-x+z)'
_cod_database_code 1555043
_chemical_oxdiff_formula 'C H O'
_reflns_odcompleteness_completeness 99.70
_reflns_odcompleteness_iscentric 1
_reflns_odcompleteness_theta 66.97
_olex2_refinement_description
;
1. Fixed Uiso
 At 1.2 times of:
  All C(H) groups, All C(H,H) groups
 At 1.5 times of:
  All C(H,H,H) groups, All O(H) groups
2.a Ternary CH refined with riding coordinates:
 C17(H17), C7(H7), C14(H14), C18(H18)
2.b Secondary CH2 refined with riding coordinates:
 C5(H5a,H5b), C16(H16a,H16b), C19(H19a,H19b), C8(H8a,H8b), C11(H11a,H11b),
 C13(H13a,H13b)
2.c Aromatic/amide H refined with riding coordinates:
 C2(H2a)
2.d Idealised Me refined as rotating group:
 C21(H21a,H21b,H21c), C20(H20a,H20b,H20c)
2.e Idealised tetrahedral OH refined as rotating group:
 O2(H2), O4(H4), O3(H3), O6(H6)
;
_olex2_submission_special_instructions 'No special instructions were received'
_oxdiff_exptl_absorpt_empirical_details
;
Empirical correction (ABSPACK) includes:
- Absorption correction using spherical harmonics
- Frame scaling
;
_oxdiff_exptl_absorpt_empirical_full_max 1.454
_oxdiff_exptl_absorpt_empirical_full_min 0.532

loop_
_space_group_symop_id
_space_group_symop_operation_xyz
1 x,y,z
2 -x,y,-z
3 x+1/2,y+1/2,z+1/2
4 -x+1/2,y+1/2,-z+1/2

loop_
_atom_site_label
_atom_site_type_symbol
_atom_site_fract_x
_atom_site_fract_y
_atom_site_fract_z
_atom_site_U_iso_or_equiv
_atom_site_adp_type
_atom_site_occupancy
_atom_site_refinement_flags_posn
O7 O 0.67295(10) 0.70372(18) 0.38417(5) 0.0187(3) Uani 1.000000 .
O8 O 0.71763(10) 0.36885(17) 0.41112(5) 0.0184(3) Uani 1.000000 .
O2 O 0.87572(10) 0.27771(19) 0.23105(4) 0.0200(3) Uani 1.000000 .
H2 H 0.82275(11) 0.270(4) 0.20698(9) 0.0300(4) Uiso 1.000000 GR
O1 O 0.66482(10) 0.2792(2) 0.18628(5) 0.0219(3) Uani 1.000000 .
O5 O 0.70411(11) 0.69157(19) 0.54269(5) 0.0222(3) Uani 1.000000 .
O4 O 1.14842(11) 0.26618(19) 0.45755(5) 0.0233(3) Uani 1.000000 .
H4 H 1.2060(10) 0.197(3) 0.4588(5) 0.0349(4) Uiso 1.000000 GR
O3 O 1.13878(11) 0.52916(19) 0.37271(5) 0.0242(3) Uani 1.000000 .
H3 H 1.1807(17) 0.5506(4) 0.4000(4) 0.0363(4) Uiso 1.000000 GR
O10 O 0.36547(10) 0.3241(2) 0.28008(5) 0.0228(3) Uani 1.000000 .
O6 O 0.68216(11) 1.00353(19) 0.47117(5) 0.0233(3) Uani 1.000000 .
H6 H 0.7032(11) 1.1076(10) 0.4588(9) 0.0349(4) Uiso 1.000000 GR
O9 O 0.37907(13) 0.0228(2) 0.40084(6) 0.0393(4) Uani 1.000000 .
C9A C 0.71614(14) 0.2957(3) 0.27552(6) 0.0182(3) Uani 1.000000 .
C1 C 0.63372(14) 0.2877(3) 0.22817(6) 0.0183(3) Uani 1.000000 .
C17 C 0.72125(15) 0.6565(3) 0.49201(7) 0.0199(4) Uani 1.000000 .
H17 H 0.78086(15) 0.5533(3) 0.49342(7) 0.0238(4) Uiso 1.000000 R
C10A C 0.87550(14) 0.3242(2) 0.36652(6) 0.0181(3) Uani 1.000000 .
C4A C 0.67827(14) 0.3127(3) 0.32195(6) 0.0182(3) Uani 1.000000 .
C3 C 0.47725(14) 0.3140(3) 0.27563(7) 0.0184(3) Uani 1.000000 .
C15 C 0.63127(14) 0.5297(3) 0.40535(7) 0.0181(3) Uani 1.000000 .
C10 C 0.75780(14) 0.3338(3) 0.36583(6) 0.0176(3) Uani 1.000000 .
C7 C 1.11900(15) 0.3159(3) 0.36660(7) 0.0206(4) Uani 1.000000 .
H7 H 1.19133(15) 0.2489(3) 0.36436(7) 0.0247(4) Uiso 1.000000 R
C8A C 0.91348(14) 0.3021(3) 0.32026(6) 0.0183(3) Uani 1.000000 .
C9 C 0.83389(14) 0.2919(3) 0.27489(6) 0.0182(3) Uani 1.000000 .
C6 C 1.07089(15) 0.2237(3) 0.41104(7) 0.0207(4) Uani 1.000000 .
C5 C 0.96022(15) 0.3318(3) 0.41583(7) 0.0212(4) Uani 1.000000 .
H5a H 0.97659(15) 0.4721(3) 0.42527(7) 0.0255(4) Uiso 1.000000 R
H5b H 0.92703(15) 0.2685(3) 0.44256(7) 0.0255(4) Uiso 1.000000 R
C2 C 0.51369(15) 0.2939(3) 0.23141(7) 0.0201(3) Uani 1.000000 .
H2a H 0.46018(15) 0.2835(3) 0.20168(7) 0.0242(4) Uiso 1.000000 R
C16 C 0.61281(16) 0.5714(3) 0.45936(7) 0.0196(4) Uani 1.000000 .
H16a H 0.59124(16) 0.4467(3) 0.47441(7) 0.0235(4) Uiso 1.000000 R
H16b H 0.55105(16) 0.6678(3) 0.45856(7) 0.0235(4) Uiso 1.000000 R
C19 C 0.77369(14) 0.7928(3) 0.41350(6) 0.0199(3) Uani 1.000000 .
H19a H 0.83680(14) 0.6993(3) 0.41437(6) 0.0239(4) Uiso 1.000000 R
H19b H 0.79210(14) 0.9154(3) 0.39661(6) 0.0239(4) Uiso 1.000000 R
C14 C 0.52432(15) 0.4684(3) 0.36628(7) 0.0200(4) Uani 1.000000 .
H14 H 0.49472(15) 0.5897(3) 0.34727(7) 0.0239(4) Uiso 1.000000 R
C8 C 1.03773(14) 0.2873(3) 0.31654(6) 0.0197(3) Uani 1.000000 .
H8a H 1.05465(14) 0.3888(3) 0.29269(6) 0.0237(4) Uiso 1.000000 R
H8b H 1.05166(14) 0.1554(3) 0.30282(6) 0.0237(4) Uiso 1.000000 R
C18 C 0.76183(15) 0.8446(3) 0.46751(7) 0.0205(4) Uani 1.000000 .
H18 H 0.83661(15) 0.8841(3) 0.48646(7) 0.0246(4) Uiso 1.000000 R
C4 C 0.55397(14) 0.3048(3) 0.32705(6) 0.0177(3) Uani 1.000000 .
C11 C 0.52545(16) 0.0996(3) 0.35122(7) 0.0215(4) Uani 1.000000 .
H11a H 0.49700(16) 0.0019(3) 0.32493(7) 0.0257(4) Uiso 1.000000 R
H11b H 0.59292(16) 0.0441(3) 0.37238(7) 0.0257(4) Uiso 1.000000 R
C12 C 0.43558(16) 0.1468(3) 0.38272(7) 0.0250(4) Uani 1.000000 .
C21 C 0.28294(15) 0.3129(3) 0.23394(7) 0.0252(4) Uani 1.000000 .
H21a H 0.2933(9) 0.4255(14) 0.2124(3) 0.0379(6) Uiso 1.000000 GR
H21b H 0.2929(9) 0.1885(12) 0.2166(3) 0.0379(6) Uiso 1.000000 GR
H21c H 0.20754(15) 0.317(3) 0.24193(8) 0.0379(6) Uiso 1.000000 GR
C13 C 0.42762(16) 0.3733(3) 0.38916(7) 0.0261(4) Uani 1.000000 .
H13a H 0.43558(16) 0.4077(3) 0.42488(7) 0.0313(5) Uiso 1.000000 R
H13b H 0.35444(16) 0.4227(3) 0.37174(7) 0.0313(5) Uiso 1.000000 R
C20 C 1.05453(15) -0.0036(3) 0.40458(7) 0.0226(4) Uani 1.000000 .
H20a H 1.1238(4) -0.0640(4) 0.3980(5) 0.0339(6) Uiso 1.000000 GR
H20b H 1.0355(11) -0.0604(4) 0.4351(2) 0.0339(6) Uiso 1.000000 GR
H20c H 0.9940(8) -0.0302(3) 0.3766(3) 0.0339(6) Uiso 1.000000 GR
H5 H 0.667(2) 0.809(5) 0.5452(10) 0.043(7) Uiso 1.000000 .

loop_
_atom_site_aniso_label
_atom_site_aniso_U_11
_atom_site_aniso_U_22
_atom_site_aniso_U_33
_atom_site_aniso_U_12
_atom_site_aniso_U_13
_atom_site_aniso_U_23
O7 0.0185(6) 0.0163(6) 0.0206(6) -0.0023(5) 0.0017(5) 0.0005(5)
O8 0.0187(6) 0.0166(6) 0.0205(6) 0.0029(5) 0.0052(4) 0.0007(5)
O2 0.0201(6) 0.0225(6) 0.0178(6) -0.0012(5) 0.0046(4) -0.0009(5)
O1 0.0227(6) 0.0228(6) 0.0206(6) 0.0002(5) 0.0046(5) -0.0003(5)
O5 0.0282(7) 0.0199(6) 0.0189(6) 0.0027(5) 0.0053(5) -0.0001(5)
O4 0.0198(6) 0.0229(7) 0.0245(6) 0.0013(5) -0.0032(5) 0.0001(5)
O3 0.0252(7) 0.0169(6) 0.0282(7) -0.0048(5) -0.0015(5) -0.0010(5)
O10 0.0156(6) 0.0282(7) 0.0243(6) 0.0012(5) 0.0027(5) -0.0019(5)
O6 0.0295(7) 0.0139(6) 0.0275(7) 0.0019(5) 0.0080(5) -0.0003(5)
O9 0.0308(8) 0.0397(9) 0.0497(10) -0.0051(7) 0.0138(7) 0.0175(8)
C9A 0.0199(8) 0.0133(7) 0.0212(8) 0.0008(7) 0.0032(6) 0.0007(6)
C1 0.0207(8) 0.0126(7) 0.0218(8) 0.0005(7) 0.0044(6) 0.0001(7)
C17 0.0224(9) 0.0183(9) 0.0189(8) 0.0015(7) 0.0039(7) 0.0002(6)
C10A 0.0186(8) 0.0124(8) 0.0231(8) 0.0006(6) 0.0028(6) 0.0004(7)
C4A 0.0182(8) 0.0148(8) 0.0220(8) 0.0016(7) 0.0046(6) 0.0004(7)
C3 0.0154(8) 0.0149(8) 0.0251(8) 0.0006(6) 0.0042(6) 0.0010(7)
C15 0.0178(8) 0.0142(8) 0.0234(9) 0.0009(7) 0.0062(6) 0.0023(7)
C10 0.0187(8) 0.0158(8) 0.0187(8) 0.0024(7) 0.0045(6) 0.0011(6)
C7 0.0189(8) 0.0136(8) 0.0291(9) 0.0004(6) 0.0036(7) -0.0014(7)
C8A 0.0169(8) 0.0155(8) 0.0226(8) -0.0002(7) 0.0041(6) 0.0003(7)
C9 0.0183(8) 0.0151(8) 0.0221(8) 0.0009(7) 0.0058(6) -0.0010(6)
C6 0.0182(8) 0.0179(8) 0.0246(9) -0.0007(7) -0.0003(7) -0.0005(6)
C5 0.0196(8) 0.0220(9) 0.0215(8) 0.0002(7) 0.0024(6) -0.0015(7)
C2 0.0195(8) 0.0172(8) 0.0229(8) -0.0009(7) 0.0014(6) 0.0014(7)
C16 0.0192(8) 0.0172(8) 0.0231(9) -0.0000(6) 0.0056(7) -0.0004(7)
C19 0.0192(8) 0.0177(8) 0.0228(8) -0.0024(7) 0.0038(6) 0.0004(7)
C14 0.0175(8) 0.0174(9) 0.0248(9) 0.0006(7) 0.0032(7) -0.0029(6)
C8 0.0175(8) 0.0173(8) 0.0249(8) 0.0010(7) 0.0051(6) -0.0019(7)
C18 0.0202(8) 0.0179(9) 0.0231(9) 0.0012(7) 0.0030(7) 0.0004(7)
C4 0.0172(8) 0.0154(8) 0.0203(8) -0.0000(7) 0.0032(6) 0.0004(6)
C11 0.0203(9) 0.0175(8) 0.0259(9) -0.0009(7) 0.0022(7) 0.0013(7)
C12 0.0192(9) 0.0278(10) 0.0274(9) -0.0023(7) 0.0022(7) 0.0059(8)
C21 0.0175(8) 0.0293(10) 0.0278(9) -0.0004(8) 0.0010(7) -0.0010(8)
C13 0.0208(9) 0.0311(10) 0.0273(9) -0.0035(8) 0.0070(7) -0.0058(8)
C20 0.0217(9) 0.0187(9) 0.0266(9) -0.0003(7) 0.0018(7) 0.0010(7)

loop_
_atom_type_symbol
_atom_type_scat_dispersion_real
_atom_type_scat_dispersion_imag
_atom_type_scat_Cromer_Mann_a1
_atom_type_scat_Cromer_Mann_a2
_atom_type_scat_Cromer_Mann_a3
_atom_type_scat_Cromer_Mann_a4
_atom_type_scat_Cromer_Mann_b1
_atom_type_scat_Cromer_Mann_b2
_atom_type_scat_Cromer_Mann_b3
_atom_type_scat_Cromer_Mann_b4
_atom_type_scat_Cromer_Mann_c
_atom_type_scat_source
_atom_type_scat_dispersion_source
H 0.00000 0.00000 0.49300 0.32291 0.14019 0.04081 10.51090 26.12570 3.14236 57.79970 0.0030380000826 'International Tables Volume C Table 6.1.1.4 (pp. 500-502)' 'Henke, Gullikson and Davis, At. Data and Nucl. Data Tables, 1993, 54, 2'
C 0.01920 0.00962 2.31000 1.02000 1.58860 0.86500 20.84390 10.20750 0.56870 51.65120 0.215599998832 'International Tables Volume C Table 6.1.1.4 (pp. 500-502)' 'Henke, Gullikson and Davis, At. Data and Nucl. Data Tables, 1993, 54, 2'
O 0.05239 0.03377 3.04850 2.28680 1.54630 0.86700 13.27710 5.70110 0.32390 32.90890 0.250800013542 'International Tables Volume C Table 6.1.1.4 (pp. 500-502)' 'Henke, Gullikson and Davis, At. Data and Nucl. Data Tables, 1993, 54, 2'

loop_
_geom_angle_atom_site_label_1
_geom_angle_atom_site_label_2
_geom_angle_atom_site_label_3
_geom_angle
C19 O7 C15 115.68(13)
C10 O8 C15 111.69(12)
C9 O2 H2 109.5
H5 O5 C17 111.4(17)
C6 O4 H4 109.5
C7 O3 H3 109.5
C21 O10 C3 117.08(13)
C18 O6 H6 109.5
C4A C9A C1 119.97(15)
C9 C9A C1 120.62(15)
C9 C9A C4A 119.39(15)
C9A C1 O1 121.44(15)
C2 C1 O1 120.65(15)
C2 C1 C9A 117.90(15)
H17 C17 O5 107.48(9)
C16 C17 O5 110.70(14)
C16 C17 H17 107.48(9)
C18 C17 O5 112.75(14)
C18 C17 H17 107.48(9)
C18 C17 C16 110.72(14)
C8A C10A C10 118.20(15)
C5 C10A C10 121.52(15)
C5 C10A C8A 120.26(15)
C10 C4A C9A 118.84(16)
C4 C4A C9A 123.47(15)
C4 C4A C10 117.68(15)
C2 C3 O10 123.93(16)
C4 C3 O10 111.56(14)
C4 C3 C2 124.18(15)
O8 C15 O7 109.96(12)
C16 C15 O7 110.71(14)
C16 C15 O8 104.27(13)
C14 C15 O7 104.35(13)
C14 C15 O8 111.09(13)
C14 C15 C16 116.50(14)
C10A C10 O8 119.40(15)
C4A C10 O8 117.69(15)
C4A C10 C10A 122.90(16)
H7 C7 O3 108.75(9)
C6 C7 O3 112.23(15)
C6 C7 H7 108.75(9)
C8 C7 O3 106.81(14)
C8 C7 H7 108.75(9)
C8 C7 C6 111.47(14)
C9 C8A C10A 119.66(15)
C8 C8A C10A 122.76(15)
C8 C8A C9 117.58(15)
C9A C9 O2 122.09(15)
C8A C9 O2 117.07(15)
C8A C9 C9A 120.85(15)
C7 C6 O4 108.73(14)
C5 C6 O4 105.63(14)
C5 C6 C7 109.04(14)
C20 C6 O4 109.93(14)
C20 C6 C7 111.22(15)
C20 C6 C5 112.10(15)
C6 C5 C10A 111.44(14)
H5a C5 C10A 109.34(9)
H5a C5 C6 109.34(10)
H5b C5 C10A 109.34(10)
H5b C5 C6 109.34(10)
H5b C5 H5a 108.0
C3 C2 C1 122.26(16)
H2a C2 C1 118.87(9)
H2a C2 C3 118.87(10)
C15 C16 C17 110.97(14)
H16a C16 C17 109.44(9)
H16a C16 C15 109.44(9)
H16b C16 C17 109.44(9)
H16b C16 C15 109.44(9)
H16b C16 H16a 108.0
H19a C19 O7 108.81(9)
H19b C19 O7 108.81(8)
H19b C19 H19a 107.7
C18 C19 O7 113.75(13)
C18 C19 H19a 108.81(9)
C18 C19 H19b 108.81(10)
H14 C14 C15 108.31(9)
C4 C14 C15 111.71(14)
C4 C14 H14 108.31(9)
C13 C14 C15 115.14(15)
C13 C14 H14 108.31(10)
C13 C14 C4 104.83(14)
C8A C8 C7 114.58(14)
H8a C8 C7 108.62(10)
H8a C8 C8A 108.62(9)
H8b C8 C7 108.62(9)
H8b C8 C8A 108.62(10)
H8b C8 H8a 107.6
C17 C18 O6 107.69(14)
C19 C18 O6 113.89(14)
C19 C18 C17 108.46(15)
H18 C18 O6 108.90(9)
H18 C18 C17 108.90(9)
H18 C18 C19 108.90(9)
C3 C4 C4A 111.24(14)
C14 C4 C4A 111.81(14)
C14 C4 C3 113.84(14)
C11 C4 C4A 110.76(14)
C11 C4 C3 105.64(14)
C11 C4 C14 103.06(13)
H11a C11 C4 110.49(9)
H11b C11 C4 110.49(9)
H11b C11 H11a 108.7
C12 C11 C4 106.21(14)
C12 C11 H11a 110.49(10)
C12 C11 H11b 110.49(10)
C11 C12 O9 125.63(19)
C13 C12 O9 124.87(19)
C13 C12 C11 109.50(16)
H21a C21 O10 109.5
H21b C21 O10 109.5
H21b C21 H21a 109.5
H21c C21 O10 109.5
H21c C21 H21a 109.5
H21c C21 H21b 109.5
C12 C13 C14 107.06(16)
H13a C13 C14 110.31(10)
H13a C13 C12 110.31(11)
H13b C13 C14 110.31(10)
H13b C13 C12 110.31(11)
H13b C13 H13a 108.6
H20a C20 C6 109.5
H20b C20 C6 109.5
H20b C20 H20a 109.5
H20c C20 C6 109.5
H20c C20 H20a 109.5
H20c C20 H20b 109.5

loop_
_geom_bond_atom_site_label_1
_geom_bond_atom_site_label_2
_geom_bond_distance
O7 C15 1.409(2)
O7 C19 1.439(2)
O8 C15 1.468(2)
O8 C10 1.397(2)
O2 H2 0.8200
O2 C9 1.355(2)
O1 C1 1.241(2)
O5 C17 1.424(2)
O5 H5 0.90(3)
O4 H4 0.8200
O4 C6 1.440(2)
O3 H3 0.8200
O3 C7 1.432(2)
O10 C3 1.360(2)
O10 C21 1.438(2)
O6 H6 0.8200
O6 C18 1.430(2)
O9 C12 1.214(2)
C9A C1 1.461(2)
C9A C4A 1.398(2)
C9A C9 1.407(2)
C1 C2 1.449(2)
C17 H17 0.9800
C17 C16 1.533(2)
C17 C18 1.521(2)
C10A C10 1.401(2)
C10A C8A 1.397(2)
C10A C5 1.514(2)
C4A C10 1.379(2)
C4A C4 1.512(2)
C3 C2 1.336(2)
C3 C4 1.512(2)
C15 C16 1.523(2)
C15 C14 1.553(2)
C7 H7 0.9800
C7 C6 1.533(3)
C7 C8 1.520(2)
C8A C9 1.404(2)
C8A C8 1.505(2)
C6 C5 1.525(2)
C6 C20 1.518(2)
C5 H5a 0.9700
C5 H5b 0.9700
C2 H2a 0.9300
C16 H16a 0.9700
C16 H16b 0.9700
C19 H19a 0.9700
C19 H19b 0.9700
C19 C18 1.515(2)
C14 H14 0.9800
C14 C4 1.587(2)
C14 C13 1.531(2)
C8 H8a 0.9700
C8 H8b 0.9700
C18 H18 0.9800
C4 C11 1.564(2)
C11 H11a 0.9700
C11 H11b 0.9700
C11 C12 1.507(3)
C12 C13 1.509(3)
C21 H21a 0.9600
C21 H21b 0.9600
C21 H21c 0.9600
C13 H13a 0.9700
C13 H13b 0.9700
C20 H20a 0.9600
C20 H20b 0.9600
C20 H20c 0.9600
